data_4503140
loop_
_publ_author_name
'Fang, Qianrong'
'Zhu, Guangshan'
'Xue, Ming'
'Wang, Zhuopeng'
'Sun, Jinyu'
'Qiu, Shilun'

_publ_section_title
;
 Amine-Templated Assembly of Metal--Organic Frameworks with Attractive
 Topologies
;
_journal_issue 1
_journal_name_full 'Crystal Growth &amp; Design'
_journal_page_first 319
_journal_paper_doi 10.1021/cg070604f
_journal_volume 8
_journal_year 2008
_chemical_formula_moiety 'C34 H24 Cd2 N2 O18'
_chemical_formula_sum 'C34 H24 Cd2 N2 O18'
_chemical_formula_weight 973.35
_chemical_name_systematic
; 
 ? 
;
_space_group_IT_number 14
_symmetry_cell_setting monoclinic
_symmetry_space_group_name_Hall '-P 2ybc'
_symmetry_space_group_name_H-M 'P 1 21/c 1'
_atom_sites_solution_hydrogens geom
_atom_sites_solution_primary direct
_atom_sites_solution_secondary difmap
_audit_creation_method SHELXL-97
_cell_angle_alpha 90.00
_cell_angle_beta 101.479(2)
_cell_angle_gamma 90.00
_cell_formula_units_Z 4
_cell_length_a 16.0984(16)
_cell_length_b 14.6070(14)
_cell_length_c 16.1257(16)
_cell_measurement_temperature 293(2)
_cell_volume 3716.1(6)
_computing_cell_refinement 'Bruker SMART'
_computing_data_collection 'Bruker SMART'
_computing_data_reduction 'Bruker SAINT'
_computing_molecular_graphics 'Bruker SHELXTL'
_computing_publication_material 'Bruker SHELXTL'
_computing_structure_refinement 'SHELXL-97 (Sheldrick, 1997)'
_computing_structure_solution 'SHELXS-97 (Sheldrick, 1990)'
_diffrn_ambient_temperature 293(2)
_diffrn_detector_area_resol_mean 6.00cm
_diffrn_measured_fraction_theta_full 0.916
_diffrn_measured_fraction_theta_max 0.916
_diffrn_measurement_device_type 'CCD area detector'
_diffrn_measurement_method 'phi and omega scans'
_diffrn_radiation_monochromator graphite
_diffrn_radiation_source 'fine-focus sealed tube'
_diffrn_radiation_type MoK\a
_diffrn_radiation_wavelength 0.71073
_diffrn_reflns_av_R_equivalents 0.0313
_diffrn_reflns_av_sigmaI/netI 0.0260
_diffrn_reflns_limit_h_max 13
_diffrn_reflns_limit_h_min -16
_diffrn_reflns_limit_k_max 14
_diffrn_reflns_limit_k_min -15
_diffrn_reflns_limit_l_max 16
_diffrn_reflns_limit_l_min -16
_diffrn_reflns_number 12454
_diffrn_reflns_theta_full 21.50
_diffrn_reflns_theta_max 21.50
_diffrn_reflns_theta_min 2.64
_diffrn_standards_decay_% none
_diffrn_standards_interval_count none
_diffrn_standards_interval_time none
_diffrn_standards_number none
_exptl_absorpt_coefficient_mu 1.226
_exptl_absorpt_correction_type none
_exptl_crystal_colour colorless
_exptl_crystal_density_diffrn 1.740
_exptl_crystal_density_method 'not measured'
_exptl_crystal_description block
_exptl_crystal_F_000 1928
_exptl_crystal_size_max 0.39
_exptl_crystal_size_mid 0.26
_exptl_crystal_size_min 0.23
_refine_diff_density_max 1.904
_refine_diff_density_min -2.281
_refine_diff_density_rms 0.203
_refine_ls_extinction_method none
_refine_ls_goodness_of_fit_ref 1.035
_refine_ls_hydrogen_treatment constr
_refine_ls_matrix_type full
_refine_ls_number_parameters 509
_refine_ls_number_reflns 3913
_refine_ls_number_restraints 72
_refine_ls_restrained_S_all 1.035
_refine_ls_R_factor_all 0.1004
_refine_ls_R_factor_gt 0.0933
_refine_ls_shift/su_max 0.047
_refine_ls_shift/su_mean 0.009
_refine_ls_structure_factor_coef Fsqd
_refine_ls_weighting_details 'calc w=1/[\s^2^(Fo^2^)+(0.4293P)^2^+0.0000P] where P=(Fo^2^+2Fc^2^)/3'
_refine_ls_weighting_scheme calc
_refine_ls_wR_factor_gt 0.2106
_refine_ls_wR_factor_ref 0.2369
_reflns_number_gt 3231
_reflns_number_total 3913
_reflns_threshold_expression >2sigma(I)
_cod_data_source_file cg070604f-file004.cif
_cod_data_source_block squeezed
_cod_original_sg_symbol_H-M P2(1)/c
_cod_database_code 4503140

loop_
_symmetry_equiv_pos_as_xyz
'x, y, z'
'-x, y+1/2, -z+1/2'
'-x, -y, -z'
'x, -y-1/2, z-1/2'

loop_
_atom_site_label
_atom_site_type_symbol
_atom_site_fract_x
_atom_site_fract_y
_atom_site_fract_z
_atom_site_U_iso_or_equiv
_atom_site_adp_type
_atom_site_occupancy
_atom_site_symmetry_multiplicity
_atom_site_calc_flag
_atom_site_refinement_flags
Cd1 Cd 0.457703(16) 0.931835(18) 0.391387(15) 0.01696(10) Uani 1 1 d .
Cd2 Cd 0.95769(2) 0.93269(3) 0.891333(19) 0.04154(15) Uani 1 1 d .
N1 N 0.5324(3) 0.6752(3) 0.3606(3) 0.0719(16) Uani 1 1 d .
H1A H 0.5341 0.7342 0.3747 0.108 Uiso 1 1 calc R
H1B H 0.4903 0.6657 0.3166 0.108 Uiso 1 1 calc R
H1C H 0.5813 0.6592 0.3469 0.108 Uiso 1 1 calc R
N2 N 0.9662(4) 0.2050(4) 0.6435(4) 0.096(2) Uani 1 1 d .
H2A H 0.9347 0.2540 0.6262 0.144 Uiso 1 1 calc R
H2B H 1.0176 0.2226 0.6699 0.144 Uiso 1 1 calc R
H2C H 0.9419 0.1726 0.6789 0.144 Uiso 1 1 calc R
O1 O 0.85270(18) 0.9642(2) 0.76298(16) 0.0374(9) Uani 1 1 d .
O2 O 0.94633(18) 0.8548(2) 0.76420(17) 0.0427(9) Uani 1 1 d .
O3 O 0.59566(17) 0.9657(2) 0.52698(17) 0.0360(9) Uani 1 1 d .
O4 O 0.59426(15) 0.87369(19) 0.41653(16) 0.0288(8) Uani 1 1 d .
O5 O 0.8329(2) 0.6728(2) 0.40125(18) 0.0551(11) Uani 1 1 d .
O6 O 0.9467(2) 0.6726(2) 0.50381(19) 0.0533(11) Uani 1 1 d .
O7 O 0.44406(19) 0.8277(2) 0.50038(17) 0.0407(9) Uani 1 1 d .
O8 O 0.3305(2) 0.8275(3) 0.4005(2) 0.0687(12) Uani 1 1 d .
O9 O 0.4447(2) 0.6495(3) 0.76228(19) 0.0530(11) Uani 1 1 d .
O10 O 0.3528(2) 0.5410(3) 0.76491(19) 0.0472(10) Uani 1 1 d .
O11 O 0.09432(19) 0.6227(3) 0.41535(18) 0.0503(11) Uani 1 1 d .
O12 O 0.09399(19) 0.5375(3) 0.52425(19) 0.0513(10) Uani 1 1 d .
O13 O 1.0144(2) 1.0723(3) 0.8523(2) 0.0857(14) Uani 1 1 d .
O14 O 0.5115(2) 1.0709(2) 0.3502(2) 0.0461(11) Uani 1 1 d .
O15 O 0.6243(3) 0.1106(4) 0.2493(3) 0.119(2) Uani 1 1 d .
H15 H 0.5903 0.1343 0.2106 0.179 Uiso 1 1 calc R
O16 O 0.8786(3) 0.8590(3) 0.2546(3) 0.1005(18) Uani 1 1 d .
H16 H 0.9077 0.8273 0.2912 0.151 Uiso 1 1 calc R
O17 O 0.8263(2) 0.1390(2) 0.6968(2) 0.0673(13) Uani 1 1 d .
O18 O 0.6736(2) 0.6334(3) 0.3015(2) 0.0747(14) Uani 1 1 d .
C1 C 0.8820(2) 0.8965(3) 0.7291(2) 0.0183(10) Uani 1 1 d .
C2 C 0.8340(2) 0.8668(3) 0.6396(2) 0.0286(12) Uani 1 1 d .
C3 C 0.8707(2) 0.7990(3) 0.5990(2) 0.0256(12) Uani 1 1 d .
H3 H 0.9218 0.7729 0.6254 0.031 Uiso 1 1 calc R
C4 C 0.8324(2) 0.7707(3) 0.5213(2) 0.0241(10) Uani 1 1 d U
C5 C 0.7543(2) 0.8061(2) 0.4850(2) 0.0170(10) Uani 1 1 d .
H5 H 0.7264 0.7844 0.4326 0.020 Uiso 1 1 calc R
C6 C 0.7169(2) 0.8736(2) 0.5257(2) 0.0178(9) Uani 1 1 d U
C7 C 0.7564(2) 0.9017(3) 0.6042(2) 0.0188(9) Uani 1 1 d U
H7 H 0.7306 0.9444 0.6336 0.023 Uiso 1 1 calc R
C8 C 0.8708(3) 0.7010(3) 0.4691(3) 0.0381(14) Uani 1 1 d .
C9 C 0.6302(2) 0.9080(3) 0.4873(2) 0.0171(9) Uani 1 1 d U
C10 C 0.3721(3) 0.7979(3) 0.4719(2) 0.0291(13) Uani 1 1 d .
C11 C 0.3296(3) 0.7302(3) 0.5154(2) 0.0307(12) Uani 1 1 d .
C12 C 0.3716(3) 0.6995(4) 0.6019(3) 0.0398(15) Uani 1 1 d .
H12 H 0.4229 0.7260 0.6274 0.048 Uiso 1 1 calc R
C13 C 0.3389(3) 0.6373(4) 0.6424(3) 0.0453(16) Uani 1 1 d .
C14 C 0.2595(3) 0.5982(4) 0.6069(3) 0.0394(12) Uani 1 1 d U
H14 H 0.2358 0.5537 0.6363 0.047 Uiso 1 1 calc R
C15 C 0.2147(3) 0.6290(3) 0.5225(3) 0.0413(12) Uani 1 1 d U
C16 C 0.2540(3) 0.6918(3) 0.4847(3) 0.0312(11) Uani 1 1 d U
H16 H 0.2263 0.7110 0.4314 0.037 Uiso 1 1 calc R
C17 C 0.3804(3) 0.6048(4) 0.7301(3) 0.0374(14) Uani 1 1 d .
C18 C 0.1282(3) 0.5914(3) 0.4867(3) 0.0312(13) Uani 1 1 d .
C19 C 0.5189(4) 0.6215(4) 0.4303(4) 0.081(2) Uani 1 1 d .
C20 C 0.5981(4) 0.6332(5) 0.5079(4) 0.087(2) Uani 1 1 d .
C21 C 0.5947(6) 0.5758(6) 0.5774(6) 0.124(2) Uani 1 1 d U
C22 C 0.5076(4) 0.4594(6) 0.4801(4) 0.103(3) Uani 1 1 d .
C23 C 0.5783(6) 0.4723(6) 0.5560(5) 0.118(3) Uani 1 1 d .
C24 C 0.5173(4) 0.5120(5) 0.4094(4) 0.088(3) Uani 1 1 d .
C25 C 0.9734(4) 0.1493(4) 0.5716(4) 0.065(2) Uani 1 1 d .
C26 C 0.9027(5) 0.1632(4) 0.4928(4) 0.076(2) Uani 1 1 d .
C27 C 0.9084(4) 0.1076(5) 0.4224(5) 0.0883(17) Uani 1 1 d U
C28 C 0.9885(5) 0.0492(5) 0.5988(5) 0.0885(17) Uani 1 1 d U
C29 C 0.9929(5) -0.0076(7) 0.5217(4) 0.093(3) Uani 1 1 d .
C30 C 0.9169(5) 0.0114(5) 0.4562(4) 0.0880(17) Uani 1 1 d U
C31 C 0.6957(4) 0.1451(4) 0.2528(3) 0.0684(19) Uani 1 1 d .
H31A H 0.6901 0.2106 0.2600 0.082 Uiso 1 1 calc R
H31B H 0.7108 0.1360 0.1981 0.082 Uiso 1 1 calc R
C32 C 0.7668(4) 0.1149(4) 0.3164(3) 0.073(2) Uani 1 1 d .
H32A H 0.7659 0.1455 0.3689 0.110 Uiso 1 1 calc R
H32B H 0.8187 0.1291 0.2983 0.110 Uiso 1 1 calc R
H32C H 0.7631 0.0500 0.3241 0.110 Uiso 1 1 calc R
C33 C 0.8003(6) 0.8285(7) 0.2392(5) 0.127(3) Uani 1 1 d U
H33A H 0.7826 0.8323 0.2932 0.153 Uiso 1 1 calc R
H33B H 0.8053 0.7637 0.2281 0.153 Uiso 1 1 calc R
C34 C 0.7324(4) 0.8564(4) 0.1819(4) 0.067(2) Uani 1 1 d .
H34A H 0.7506 0.8963 0.1416 0.100 Uiso 1 1 calc R
H34B H 0.6941 0.8887 0.2101 0.100 Uiso 1 1 calc R
H34C H 0.7042 0.8042 0.1530 0.100 Uiso 1 1 calc R

loop_
_atom_site_aniso_label
_atom_site_aniso_U_11
_atom_site_aniso_U_22
_atom_site_aniso_U_33
_atom_site_aniso_U_23
_atom_site_aniso_U_13
_atom_site_aniso_U_12
Cd1 0.01873(15) 0.0139(2) 0.01662(14) 0.00098(10) -0.00043(12) 0.00451(10)
Cd2 0.02616(19) 0.0729(4) 0.02335(18) -0.00698(15) -0.00050(15) -0.00778(16)
N1 0.062(3) 0.060(3) 0.086(3) 0.013(3) -0.005(2) 0.006(3)
N2 0.095(4) 0.062(4) 0.113(4) 0.012(3) -0.024(3) -0.015(3)
O1 0.0536(18) 0.0279(15) 0.0270(14) -0.0023(14) -0.0009(13) 0.0112(15)
O2 0.0329(16) 0.0561(19) 0.0337(15) 0.0048(15) -0.0061(13) 0.0199(15)
O3 0.0228(14) 0.0413(17) 0.0413(15) -0.0024(16) 0.0004(12) 0.0046(14)
O4 0.0153(13) 0.0297(15) 0.0354(15) -0.0065(13) -0.0096(12) 0.0038(12)
O5 0.057(2) 0.064(2) 0.0334(16) -0.0235(16) -0.0148(15) -0.0009(19)
O6 0.0561(19) 0.048(2) 0.0597(19) 0.0025(17) 0.0206(16) 0.0180(17)
O7 0.0538(19) 0.0378(18) 0.0330(15) -0.0170(14) 0.0151(14) -0.0122(16)
O8 0.067(2) 0.099(3) 0.0380(18) 0.0191(19) 0.0037(16) -0.042(2)
O9 0.0323(17) 0.079(2) 0.0417(18) 0.0213(17) -0.0063(15) -0.0133(18)
O10 0.0425(19) 0.0573(19) 0.0371(17) 0.0169(17) -0.0034(15) 0.0030(18)
O11 0.0347(17) 0.079(3) 0.0305(16) 0.0100(17) -0.0101(14) 0.0059(18)
O12 0.0320(16) 0.084(2) 0.0382(17) -0.0039(19) 0.0072(14) -0.0311(18)
O13 0.085(2) 0.134(3) 0.0482(19) -0.0143(19) 0.0367(17) -0.079(2)
O14 0.053(2) 0.038(2) 0.0475(19) 0.0009(14) 0.0108(17) 0.0020(15)
O15 0.086(3) 0.130(4) 0.131(4) -0.024(3) -0.005(3) -0.063(3)
O16 0.082(3) 0.093(3) 0.124(4) 0.032(3) 0.013(3) -0.017(3)
O17 0.071(2) 0.042(2) 0.082(2) -0.001(2) -0.001(2) -0.0228(19)
O18 0.056(2) 0.101(3) 0.070(2) -0.020(2) 0.0174(19) -0.017(2)
C1 0.0163(18) 0.025(2) 0.0141(17) 0.0029(17) 0.0045(15) -0.0075(18)
C2 0.025(2) 0.036(2) 0.022(2) 0.0060(19) -0.0029(18) -0.002(2)
C3 0.024(2) 0.037(2) 0.0168(18) 0.0071(18) 0.0076(16) 0.0108(19)
C4 0.0242(18) 0.0174(17) 0.0254(17) -0.0041(15) -0.0079(14) -0.0040(15)
C5 0.0124(19) 0.0167(19) 0.0154(17) 0.0131(16) -0.0128(15) -0.0124(16)
C6 0.0191(16) 0.0118(16) 0.0189(16) 0.0087(14) -0.0051(13) -0.0063(14)
C7 0.0191(16) 0.0187(16) 0.0191(15) 0.0071(15) 0.0051(13) -0.0053(15)
C8 0.032(2) 0.017(2) 0.062(3) 0.015(2) 0.001(2) 0.002(2)
C9 0.0194(16) 0.0094(15) 0.0209(16) 0.0062(14) 0.0001(14) -0.0022(14)
C10 0.038(2) 0.032(2) 0.018(2) -0.0060(19) 0.0062(19) -0.015(2)
C11 0.024(2) 0.048(3) 0.025(2) 0.011(2) 0.0164(16) -0.004(2)
C12 0.031(2) 0.061(3) 0.024(2) -0.003(2) -0.002(2) -0.007(2)
C13 0.015(2) 0.093(4) 0.025(2) 0.013(3) -0.0042(19) 0.008(3)
C14 0.041(2) 0.043(2) 0.0346(19) 0.0132(17) 0.0071(16) -0.0120(18)
C15 0.038(2) 0.050(2) 0.0395(19) 0.0085(17) 0.0171(16) -0.0072(18)
C16 0.033(2) 0.035(2) 0.0252(17) 0.0142(16) 0.0047(15) -0.0018(17)
C17 0.018(2) 0.069(3) 0.025(2) 0.006(2) 0.0037(18) 0.002(2)
C18 0.029(2) 0.033(2) 0.030(2) 0.012(2) 0.002(2) -0.002(2)
C19 0.091(4) 0.070(4) 0.080(4) -0.010(3) 0.011(4) -0.017(4)
C20 0.075(4) 0.088(5) 0.076(4) 0.017(4) -0.034(3) -0.003(4)
C21 0.126(3) 0.124(3) 0.124(3) -0.005(2) 0.029(2) -0.001(2)
C22 0.092(4) 0.125(6) 0.110(5) -0.011(4) 0.067(3) -0.002(5)
C23 0.165(7) 0.094(5) 0.109(5) -0.010(5) 0.060(5) 0.008(6)
C24 0.086(4) 0.107(6) 0.076(4) -0.007(4) 0.028(3) -0.005(4)
C25 0.083(4) 0.036(3) 0.071(4) 0.001(3) 0.005(3) -0.031(3)
C26 0.122(5) 0.045(3) 0.059(3) -0.001(3) 0.013(4) 0.006(4)
C27 0.090(3) 0.085(3) 0.087(3) 0.001(2) 0.010(2) -0.001(2)
C28 0.090(3) 0.080(3) 0.092(3) 0.000(2) 0.010(2) 0.000(2)
C29 0.067(4) 0.115(5) 0.106(7) -0.011(6) 0.039(5) 0.014(4)
C30 0.088(3) 0.086(3) 0.087(3) -0.003(2) 0.007(2) -0.004(2)
C31 0.090(4) 0.069(4) 0.058(3) -0.018(3) 0.042(3) -0.002(3)
C32 0.077(4) 0.078(4) 0.061(3) 0.040(3) 0.004(3) -0.002(3)
C33 0.135(7) 0.138(7) 0.104(5) 0.061(5) 0.011(5) 0.009(6)
C34 0.082(4) 0.038(3) 0.087(4) 0.003(3) 0.033(3) -0.003(3)

loop_
_atom_type_symbol
_atom_type_description
_atom_type_scat_dispersion_real
_atom_type_scat_dispersion_imag
_atom_type_scat_source
C C 0.0033 0.0016 'International Tables Vol C Tables 4.2.6.8 and 6.1.1.4'
H H 0.0000 0.0000 'International Tables Vol C Tables 4.2.6.8 and 6.1.1.4'
N N 0.0061 0.0033 'International Tables Vol C Tables 4.2.6.8 and 6.1.1.4'
O O 0.0106 0.0060 'International Tables Vol C Tables 4.2.6.8 and 6.1.1.4'
Cd Cd -0.8075 1.2024 'International Tables Vol C Tables 4.2.6.8 and 6.1.1.4'

loop_
_geom_angle_atom_site_label_1
_geom_angle_atom_site_label_2
_geom_angle_atom_site_label_3
_geom_angle
_geom_angle_site_symmetry_1
_geom_angle_site_symmetry_3
O3 Cd1 O4 126.54(9) 3_676 .
O3 Cd1 O14 78.33(11) 3_676 .
O4 Cd1 O14 88.65(11) . .
O3 Cd1 O9 149.51(10) 3_676 4_575
O4 Cd1 O9 83.40(10) . 4_575
O14 Cd1 O9 99.07(12) . 4_575
O3 Cd1 O7 83.78(11) 3_676 .
O4 Cd1 O7 81.92(10) . .
O14 Cd1 O7 149.03(10) . .
O9 Cd1 O7 108.96(12) 4_575 .
O3 Cd1 O10 95.73(11) 3_676 4_575
O4 Cd1 O10 133.62(11) . 4_575
O14 Cd1 O10 81.58(12) . 4_575
O9 Cd1 O10 54.12(12) 4_575 4_575
O7 Cd1 O10 125.58(11) . 4_575
O3 Cd1 O8 87.71(12) 3_676 .
O4 Cd1 O8 120.67(12) . .
O14 Cd1 O8 149.98(12) . .
O9 Cd1 O8 79.72(12) 4_575 .
O7 Cd1 O8 52.14(10) . .
O10 Cd1 O8 73.44(11) 4_575 .
O3 Cd1 C17 122.20(12) 3_676 4_575
O4 Cd1 C17 109.59(12) . 4_575
O14 Cd1 C17 91.37(14) . 4_575
O9 Cd1 C17 27.44(13) 4_575 4_575
O7 Cd1 C17 119.59(13) . 4_575
O10 Cd1 C17 26.73(14) 4_575 4_575
O8 Cd1 C17 73.69(12) . 4_575
O11 Cd2 O12 125.27(11) 4_676 2_656
O11 Cd2 O2 83.17(10) 4_676 .
O12 Cd2 O2 150.60(10) 2_656 .
O11 Cd2 O13 86.62(13) 4_676 .
O12 Cd2 O13 77.86(14) 2_656 .
O2 Cd2 O13 98.86(12) . .
O11 Cd2 O6 81.96(12) 4_676 4_576
O12 Cd2 O6 83.69(12) 2_656 4_576
O2 Cd2 O6 110.33(11) . 4_576
O13 Cd2 O6 146.96(11) . 4_576
O11 Cd2 O1 133.29(11) 4_676 .
O12 Cd2 O1 96.03(10) 2_656 .
O2 Cd2 O1 54.80(10) . .
O13 Cd2 O1 81.44(11) . .
O6 Cd2 O1 128.02(10) 4_576 .
O11 Cd2 O5 120.83(12) 4_676 4_576
O12 Cd2 O5 89.03(12) 2_656 4_576
O2 Cd2 O5 80.51(11) . 4_576
O13 Cd2 O5 151.96(12) . 4_576
O6 Cd2 O5 52.66(10) 4_576 4_576
O1 Cd2 O5 75.36(10) . 4_576
C19 N1 H1A 109.5 . .
C19 N1 H1B 109.5 . .
H1A N1 H1B 109.5 . .
C19 N1 H1C 109.5 . .
H1A N1 H1C 109.5 . .
H1B N1 H1C 109.5 . .
C25 N2 H2A 109.5 . .
C25 N2 H2B 109.5 . .
H2A N2 H2B 109.5 . .
C25 N2 H2C 109.5 . .
H2A N2 H2C 109.5 . .
H2B N2 H2C 109.5 . .
C1 O1 Cd2 88.0(2) . .
C1 O2 Cd2 94.3(2) . .
C9 O3 Cd1 175.1(2) . 3_676
C9 O4 Cd1 104.9(2) . .
C8 O5 Cd2 90.1(3) . 4_575
C8 O6 Cd2 94.8(3) . 4_575
C10 O7 Cd1 99.7(2) . .
C10 O8 Cd1 88.4(3) . .
C17 O9 Cd1 91.4(3) . 4_576
C17 O10 Cd1 90.3(2) . 4_576
C18 O11 Cd2 104.6(3) . 4_475
C18 O12 Cd2 173.3(3) . 2_646
C31 O15 H15 109.5 . .
C33 O16 H16 109.5 . .
O2 C1 O1 122.4(3) . .
O2 C1 C2 120.3(3) . .
O1 C1 C2 117.3(3) . .
C7 C2 C3 120.8(3) . .
C7 C2 C1 121.9(4) . .
C3 C2 C1 117.2(3) . .
C4 C3 C2 120.1(4) . .
C4 C3 H3 120.0 . .
C2 C3 H3 120.0 . .
C3 C4 C5 119.3(4) . .
C3 C4 C8 123.9(4) . .
C5 C4 C8 116.8(3) . .
C4 C5 C6 120.8(3) . .
C4 C5 H5 119.6 . .
C6 C5 H5 119.6 . .
C7 C6 C5 119.2(3) . .
C7 C6 C9 120.5(3) . .
C5 C6 C9 120.0(3) . .
C2 C7 C6 119.7(4) . .
C2 C7 H7 120.2 . .
C6 C7 H7 120.2 . .
O5 C8 O6 122.5(4) . .
O5 C8 C4 122.5(4) . .
O6 C8 C4 115.0(4) . .
O3 C9 O4 123.6(3) . .
O3 C9 C6 119.1(3) . .
O4 C9 C6 117.2(3) . .
O7 C10 O8 119.8(4) . .
O7 C10 C11 123.6(4) . .
O8 C10 C11 116.6(4) . .
C16 C11 C10 125.7(4) . .
C16 C11 C12 115.3(4) . .
C10 C11 C12 119.0(4) . .
C13 C12 C11 122.0(4) . .
C13 C12 H12 119.0 . .
C11 C12 H12 119.0 . .
C12 C13 C14 120.4(4) . .
C12 C13 C17 123.0(4) . .
C14 C13 C17 116.5(4) . .
C13 C14 C15 119.1(4) . .
C13 C14 H14 120.4 . .
C15 C14 H14 120.4 . .
C16 C15 C14 116.2(4) . .
C16 C15 C18 124.5(4) . .
C14 C15 C18 119.2(4) . .
C15 C16 C11 126.9(4) . .
C15 C16 H16 116.6 . .
C11 C16 H16 116.6 . .
O10 C17 O9 124.0(4) . .
O10 C17 C13 122.5(4) . .
O9 C17 C13 113.5(4) . .
O10 C17 Cd1 62.9(2) . 4_576
O9 C17 Cd1 61.2(2) . 4_576
C13 C17 Cd1 173.2(4) . 4_576
O12 C18 O11 123.0(4) . .
O12 C18 C15 122.2(4) . .
O11 C18 C15 114.8(4) . .
N1 C19 C20 109.5(5) . .
N1 C19 C24 112.0(5) . .
C20 C19 C24 104.0(5) . .
N1 C19 C22 174.8(5) . 3_666
C20 C19 C22 75.4(4) . 3_666
C24 C19 C22 64.4(4) . 3_666
C21 C20 C19 113.9(6) . .
C20 C21 C23 115.6(7) . .
C20 C21 C22 86.3(6) . 3_666
C23 C21 C22 60.8(5) . 3_666
C22 C22 C24 88.0(8) 3_666 .
C22 C22 C23 72.2(6) 3_666 .
C24 C22 C23 113.6(7) . .
C22 C22 C23 57.0(6) 3_666 3_666
C24 C22 C23 67.5(5) . 3_666
C23 C22 C23 129.2(6) . 3_666
C22 C22 C21 104.7(7) 3_666 3_666
C24 C22 C21 88.6(5) . 3_666
C23 C22 C21 157.1(7) . 3_666
C23 C22 C21 52.8(5) 3_666 3_666
C22 C22 C19 95.2(7) 3_666 3_666
C24 C22 C19 172.6(6) . 3_666
C23 C22 C19 73.7(5) . 3_666
C23 C22 C19 108.7(5) 3_666 3_666
C21 C22 C19 84.1(5) 3_666 3_666
C22 C22 C24 46.3(5) 3_666 3_666
C24 C22 C24 134.3(6) . 3_666
C23 C22 C24 59.4(5) . 3_666
C23 C22 C24 83.5(5) 3_666 3_666
C21 C22 C24 101.5(5) 3_666 3_666
C19 C22 C24 49.2(3) 3_666 3_666
C22 C23 C21 111.5(7) . .
C22 C23 C22 50.8(6) . 3_666
C21 C23 C22 66.4(5) . 3_666
C22 C23 C24 72.9(5) . 3_666
C21 C23 C24 85.6(6) . 3_666
C22 C23 C24 48.0(4) 3_666 3_666
C22 C24 C19 111.5(6) . .
C22 C24 C23 64.5(5) . 3_666
C19 C24 C23 77.6(5) . 3_666
C22 C24 C22 45.7(6) . 3_666
C19 C24 C22 66.4(4) . 3_666
C23 C24 C22 47.8(4) 3_666 3_666
N2 C25 C26 115.2(5) . .
N2 C25 C28 110.0(5) . .
C26 C25 C28 114.2(5) . .
C27 C26 C25 115.6(6) . .
C26 C27 C30 105.1(6) . .
C29 C28 C25 108.6(6) . .
C29 C29 C30 77.1(11) 3_756 3_756
C29 C29 C30 70.5(10) 3_756 .
C30 C29 C30 147.6(6) 3_756 .
C29 C29 C28 129.1(17) 3_756 .
C30 C29 C28 91.7(6) 3_756 .
C30 C29 C28 108.6(7) . .
C29 C30 C29 32.4(6) 3_756 .
C29 C30 C27 98.1(7) 3_756 .
C29 C30 C27 116.0(7) . .
O15 C31 C32 120.1(6) . .
O15 C31 H31A 107.3 . .
C32 C31 H31A 107.3 . .
O15 C31 H31B 107.3 . .
C32 C31 H31B 107.3 . .
H31A C31 H31B 106.9 . .
C31 C32 H32A 109.5 . .
C31 C32 H32B 109.5 . .
H32A C32 H32B 109.5 . .
C31 C32 H32C 109.5 . .
H32A C32 H32C 109.5 . .
H32B C32 H32C 109.5 . .
O16 C33 C34 130.1(8) . .
O16 C33 H33A 104.8 . .
C34 C33 H33A 104.8 . .
O16 C33 H33B 104.7 . .
C34 C33 H33B 104.7 . .
H33A C33 H33B 105.8 . .
C33 C34 H34A 109.5 . .
C33 C34 H34B 109.5 . .
H34A C34 H34B 109.5 . .
C33 C34 H34C 109.5 . .
H34A C34 H34C 109.5 . .
H34B C34 H34C 109.5 . .

loop_
_geom_bond_atom_site_label_1
_geom_bond_atom_site_label_2
_geom_bond_distance
_geom_bond_site_symmetry_2
Cd1 O3 2.272(3) 3_676
Cd1 O4 2.316(2) .
Cd1 O14 2.355(3) .
Cd1 O9 2.370(3) 4_575
Cd1 O7 2.368(3) .
Cd1 O10 2.408(3) 4_575
Cd1 O8 2.580(4) .
Cd1 C17 2.703(4) 4_575
Cd2 O11 2.303(3) 4_676
Cd2 O12 2.310(4) 2_656
Cd2 O2 2.320(3) .
Cd2 O13 2.371(4) .
Cd2 O6 2.411(3) 4_576
Cd2 O1 2.441(3) .
Cd2 O5 2.562(4) 4_576
N1 C19 1.422(8) .
N1 H1A 0.8900 .
N1 H1B 0.8900 .
N1 H1C 0.8900 .
N2 C25 1.440(8) .
N2 H2A 0.8900 .
N2 H2B 0.8900 .
N2 H2C 0.8900 .
O1 C1 1.266(5) .
O2 C1 1.237(4) .
O3 C9 1.253(5) .
O3 Cd1 2.272(3) 3_676
O4 C9 1.274(4) .
O5 C8 1.214(5) .
O5 Cd2 2.562(4) 4_575
O6 C8 1.307(5) .
O6 Cd2 2.411(3) 4_575
O7 C10 1.237(5) .
O8 C10 1.286(5) .
O9 C17 1.246(5) .
O9 Cd1 2.370(3) 4_576
O10 C17 1.216(6) .
O10 Cd1 2.408(3) 4_576
O11 C18 1.256(5) .
O11 Cd2 2.303(3) 4_475
O12 C18 1.194(6) .
O12 Cd2 2.310(4) 2_646
O15 C31 1.247(7) .
O15 H15 0.8200 .
O16 C33 1.312(10) .
O16 H16 0.8200 .
C1 C2 1.557(5) .
C2 C7 1.364(5) .
C2 C3 1.383(6) .
C3 C4 1.347(5) .
C3 H3 0.9300 .
C4 C5 1.378(5) .
C4 C8 1.527(6) .
C5 C6 1.387(5) .
C5 H5 0.9300 .
C6 C7 1.363(5) .
C6 C9 1.497(5) .
C7 H7 0.9300 .
C10 C11 1.459(6) .
C11 C16 1.342(6) .
C11 C12 1.494(6) .
C12 C13 1.290(7) .
C12 H12 0.9300 .
C13 C14 1.413(6) .
C13 C17 1.515(6) .
C14 C15 1.479(6) .
C14 H14 0.9300 .
C15 C16 1.329(7) .
C15 C18 1.501(6) .
C16 H16 0.9300 .
C17 Cd1 2.703(4) 4_576
C19 C20 1.608(8) .
C19 C24 1.634(10) .
C19 C22 1.977(10) 3_666
C20 C21 1.410(11) .
C21 C23 1.561(12) .
C21 C22 1.797(11) 3_666
C22 C22 1.393(17) 3_666
C22 C24 1.409(10) .
C22 C23 1.508(10) .
C22 C23 1.712(11) 3_666
C22 C21 1.797(11) 3_666
C22 C19 1.977(10) 3_666
C22 C24 1.947(10) 3_666
C23 C22 1.712(11) 3_666
C23 C24 1.753(11) 3_666
C24 C23 1.753(11) 3_666
C24 C22 1.947(10) 3_666
C25 C26 1.541(8) .
C25 C28 1.532(9) .
C26 C27 1.414(10) .
C27 C30 1.504(11) .
C28 C29 1.508(11) .
C29 C29 0.810(15) 3_756
C29 C30 1.427(10) 3_756
C29 C30 1.475(10) .
C30 C29 1.427(10) 3_756
C31 C32 1.445(8) .
C31 H31A 0.9700 .
C31 H31B 0.9700 .
C32 H32A 0.9600 .
C32 H32B 0.9600 .
C32 H32C 0.9600 .
C33 C34 1.347(10) .
C33 H33A 0.9700 .
C33 H33B 0.9700 .
C34 H34A 0.9600 .
C34 H34B 0.9600 .
C34 H34C 0.9600 .

loop_
_geom_hbond_atom_site_label_D
_geom_hbond_atom_site_label_H
_geom_hbond_atom_site_label_A
_geom_hbond_distance_DH
_geom_hbond_distance_HA
_geom_hbond_distance_DA
_geom_hbond_angle_DHA
_geom_hbond_site_symmetry_A
N1 H1A O9 0.89 2.68 3.190(6) 117.1 4_575
N1 H1B O15 0.89 2.10 2.936(6) 156.6 2_655
N1 H1C O18 0.89 1.82 2.703(6) 170.5 .
N2 H2A O11 0.89 1.95 2.797(6) 159.4 3_666
N2 H2B O16 0.89 2.21 2.860(7) 129.5 3_766
N2 H2B O2 0.89 2.22 2.856(6) 127.6 2_746
N2 H2C O17 0.89 2.00 2.740(7) 139.8 .
O15 H15 N1 0.82 2.16 2.936(6) 157.1 2_645
O16 H16 N2 0.82 2.15 2.860(7) 145.8 3_766
